data_7719860
loop_
_publ_author_name
'Gragg, Madalyn R.'
'Iwanicki, Allana G.'
'Siegler, Maxime A.'
'McQueen, Tyrel M.'

_publ_section_title
;
 Hydroflux crystal growth of alkali tellurate oxide-hydroxides.
;
_journal_issue 47
_journal_name_full 'Dalton transactions (Cambridge, England : 2003)'
_journal_page_first 17638
_journal_page_last 17645
_journal_paper_doi 10.1039/d5dt01468a
_journal_volume 54
_journal_year 2025
_chemical_formula_moiety 'O4 Te, Cs, H'
_chemical_formula_sum 'Cs H O4 Te'
_chemical_formula_weight 324.51
_space_group_crystal_system triclinic
_space_group_IT_number 2
_space_group_name_Hall '-P 1'
_space_group_name_H-M_alt 'P -1'
_atom_sites_solution_primary direct
_atom_sites_solution_secondary difmap
_audit_creation_method SHELXL-2019/3
_audit_update_record
;
2025-06-22 deposited with the CCDC.	2025-11-07 downloaded from the CCDC.
;
_cell_angle_alpha 86.535(5)
_cell_angle_beta 89.903(4)
_cell_angle_gamma 89.073(4)
_cell_formula_units_Z 4
_cell_length_a 5.1861(2)
_cell_length_b 7.2579(4)
_cell_length_c 11.3948(6)
_cell_measurement_reflns_used 4525
_cell_measurement_temperature 213(2)
_cell_measurement_theta_max 33.0500
_cell_measurement_theta_min 3.2380
_cell_volume 428.06(4)
_computing_cell_refinement 'CrysAlisPro 1.171.42.49 (Rigaku OD, 2022)'
_computing_data_collection 'CrysAlisPro 1.171.42.49 (Rigaku OD, 2022)'
_computing_data_reduction 'CrysAlisPro 1.171.42.49 (Rigaku OD, 2022)'
_computing_molecular_graphics 'SHELXTL v6.10 (Sheldrick, 2008)'
_computing_publication_material 'SHELXTL v6.10 (Sheldrick, 2008)'
_computing_structure_refinement 'SHELXL-2018/3 (Sheldrick, 2018)'
_computing_structure_solution 'SHELXS-2018/3 (Sheldrick, 2018)'
_diffrn_ambient_temperature 213(2)
_diffrn_measured_fraction_theta_full 0.999
_diffrn_measured_fraction_theta_max 0.999
_diffrn_measurement_device_type 'SuperNova, Dual, Cu at zero, Atlas'
_diffrn_measurement_method '\w scans'
_diffrn_radiation_monochromator mirror
_diffrn_radiation_source 'SuperNova (Mo) X-ray Source'
_diffrn_radiation_type MoK\a
_diffrn_radiation_wavelength 0.71073
_diffrn_reflns_av_R_equivalents 0.0427
_diffrn_reflns_av_unetI/netI 0.0358
_diffrn_reflns_Laue_measured_fraction_full 0.999
_diffrn_reflns_Laue_measured_fraction_max 0.999
_diffrn_reflns_limit_h_max 7
_diffrn_reflns_limit_h_min -7
_diffrn_reflns_limit_k_max 11
_diffrn_reflns_limit_k_min -11
_diffrn_reflns_limit_l_max 17
_diffrn_reflns_limit_l_min -17
_diffrn_reflns_number 16298
_diffrn_reflns_point_group_measured_fraction_full 0.999
_diffrn_reflns_point_group_measured_fraction_max 0.999
_diffrn_reflns_theta_full 25.242
_diffrn_reflns_theta_max 32.998
_diffrn_reflns_theta_min 2.812
_exptl_absorpt_coefficient_mu 15.203
_exptl_absorpt_correction_T_max 0.919
_exptl_absorpt_correction_T_min 0.658
_exptl_absorpt_correction_type analytical
_exptl_absorpt_process_details
;
CrysAlisPro 1.171.43.90 (Rigaku Oxford Diffraction, 2023)
Analytical numeric absorption correction using a multifaceted crystal
model based on expressions derived by R.C. Clark & J.S. Reid.
(Clark, R. C. & Reid, J. S. (1995). Acta Cryst. A51, 887-897)
Empirical absorption correction using spherical harmonics,
implemented in SCALE3 ABSPACK scaling algorithm.
;
_exptl_crystal_colour 'pale blue'
_exptl_crystal_density_diffrn 5.035
_exptl_crystal_description 'small plate'
_exptl_crystal_F_000 556
_exptl_crystal_size_max 0.035
_exptl_crystal_size_mid 0.033
_exptl_crystal_size_min 0.007
_refine_diff_density_max 1.283
_refine_diff_density_min -1.360
_refine_diff_density_rms 0.298
_refine_ls_extinction_coef 0.00112(10)
_refine_ls_extinction_expression Fc^*^=kFc[1+0.001xFc^2^\l^3^/sin(2\q)]^-1/4^
_refine_ls_extinction_method 'SHELXL-2019/2 (Sheldrick 2019)'
_refine_ls_goodness_of_fit_ref 1.031
_refine_ls_hydrogen_treatment undef
_refine_ls_matrix_type full
_refine_ls_number_parameters 110
_refine_ls_number_reflns 3228
_refine_ls_number_restraints 0
_refine_ls_restrained_S_all 1.031
_refine_ls_R_factor_all 0.0463
_refine_ls_R_factor_gt 0.0286
_refine_ls_shift/su_max 0.001
_refine_ls_shift/su_mean 0.000
_refine_ls_structure_factor_coef Fsqd
_refine_ls_weighting_details 'w=1/[\s^2^(Fo^2^)+(0.0145P)^2^+0.9350P] where P=(Fo^2^+2Fc^2^)/3'
_refine_ls_weighting_scheme calc
_refine_ls_wR_factor_gt 0.0501
_refine_ls_wR_factor_ref 0.0558
_reflns_Friedel_coverage 0.000
_reflns_number_gt 2390
_reflns_number_total 3228
_reflns_threshold_expression 'I > 2\s(I)'
_cod_data_source_file d5dt01468a2.cif
_cod_data_source_block xs3342a
_cod_depositor_comments 'Adding full bibliography for 7719860--7719862.cif.'
_cod_original_formula_sum 'Cs O4 Te H'
_cod_database_code 7719860
_shelx_shelxl_version_number 2019/3
_shelx_space_group_comment
;
The symmetry employed for this shelxl refinement is uniquely defined
by the following loop, which should always be used as a source of
symmetry information in preference to the above space-group names.
They are only intended as comments.
;
_oxdiff_exptl_absorpt_empirical_full_min 0.800
_oxdiff_exptl_absorpt_empirical_full_max 1.528
_oxdiff_exptl_absorpt_empirical_details
;
Empirical correction (ABSPACK) includes:
- Absorption correction using spherical harmonics
- Frame scaling
- Detector area scaling
- B-factor correction
;

loop_
_space_group_symop_operation_xyz
'x, y, z'
'-x, -y, -z'

loop_
_atom_site_label
_atom_site_type_symbol
_atom_site_fract_x
_atom_site_fract_y
_atom_site_fract_z
_atom_site_U_iso_or_equiv
_atom_site_adp_type
_atom_site_occupancy
_atom_site_site_symmetry_order
_atom_site_calc_flag
_atom_site_refinement_flags_posn
_atom_site_refinement_flags_adp
_atom_site_refinement_flags_occupancy
_atom_site_disorder_assembly
_atom_site_disorder_group
Te1 Te 0.75215(5) 0.47139(4) 0.43077(3) 0.00646(7) Uani 1 1 d . . . . .
Te2 Te 0.75044(5) 1.01529(4) 0.07128(3) 0.00618(7) Uani 1 1 d . . . . .
Cs1 Cs 0.17944(5) 0.51240(4) 0.15114(3) 0.01240(8) Uani 1 1 d . . . . .
Cs2 Cs 1.29420(6) 0.99474(4) 0.35142(3) 0.01314(8) Uani 1 1 d . . . . .
O1 O 0.4289(6) 0.8764(4) 0.0706(3) 0.0086(6) Uani 1 1 d . . . . .
O2 O 1.0616(6) 1.1545(4) 0.0306(3) 0.0088(6) Uani 1 1 d . . . . .
O3 O 1.0636(6) 0.6211(4) 0.4239(3) 0.0100(6) Uani 1 1 d . . . . .
O4 O 0.6240(6) 1.2251(5) 0.1498(3) 0.0137(7) Uani 1 1 d . . . . .
O5 O 0.4287(6) 0.3475(4) 0.4731(3) 0.0108(7) Uani 1 1 d . . . . .
O6 O 0.8578(6) 0.2742(5) 0.3486(3) 0.0126(7) Uani 1 1 d . . . . .
O7 O 0.8564(6) 0.8915(5) 0.2073(3) 0.0118(7) Uani 1 1 d . . . . .
O8 O 0.6251(6) 0.6065(5) 0.2937(3) 0.0131(7) Uani 1 1 d . . . . .

loop_
_atom_site_aniso_label
_atom_site_aniso_U_11
_atom_site_aniso_U_22
_atom_site_aniso_U_33
_atom_site_aniso_U_23
_atom_site_aniso_U_13
_atom_site_aniso_U_12
Te1 0.00479(13) 0.00734(14) 0.00737(15) -0.00132(10) -0.00059(10) -0.00013(10)
Te2 0.00470(13) 0.00671(13) 0.00712(15) -0.00033(10) -0.00080(10) 0.00000(10)
Cs1 0.01205(15) 0.01073(14) 0.01451(17) -0.00132(11) -0.00133(11) -0.00075(11)
Cs2 0.01319(15) 0.01070(14) 0.01562(17) -0.00152(11) -0.00224(12) -0.00041(11)
O1 0.0077(14) 0.0089(15) 0.0088(16) 0.0026(12) -0.0034(12) -0.0029(12)
O2 0.0077(14) 0.0062(14) 0.0128(17) -0.0029(12) 0.0001(12) -0.0029(12)
O3 0.0061(14) 0.0105(16) 0.0133(17) 0.0000(13) -0.0001(12) -0.0020(12)
O4 0.0130(16) 0.0104(16) 0.018(2) -0.0052(14) 0.0003(13) 0.0013(13)
O5 0.0077(15) 0.0091(15) 0.0160(18) -0.0031(13) 0.0017(12) 0.0000(12)
O6 0.0119(16) 0.0144(17) 0.0119(18) -0.0063(13) 0.0017(13) 0.0041(13)
O7 0.0125(16) 0.0171(17) 0.0050(16) 0.0053(13) -0.0048(12) -0.0011(14)
O8 0.0114(16) 0.0164(17) 0.0110(18) 0.0042(13) -0.0052(13) -0.0049(14)

loop_
_atom_type_symbol
_atom_type_description
_atom_type_scat_dispersion_real
_atom_type_scat_dispersion_imag
_atom_type_scat_source
O O 0.0106 0.0060 'International Tables Vol C Tables 4.2.6.8 and 6.1.1.4'
Te Te -0.5308 1.6751 'International Tables Vol C Tables 4.2.6.8 and 6.1.1.4'
Cs Cs -0.3680 2.1192 'International Tables Vol C Tables 4.2.6.8 and 6.1.1.4'

loop_
_geom_angle_atom_site_label_1
_geom_angle_atom_site_label_2
_geom_angle_atom_site_label_3
_geom_angle
_geom_angle_site_symmetry_1
_geom_angle_site_symmetry_3
_geom_angle_publ_flag
O6 Te1 O8 93.28(16) . . ?
O6 Te1 O3 100.94(14) . . ?
O8 Te1 O3 89.60(14) . . ?
O6 Te1 O5 90.64(14) . . ?
O8 Te1 O5 96.60(14) . . ?
O3 Te1 O5 166.56(14) . . ?
O6 Te1 O5 167.69(14) . 2_666 ?
O8 Te1 O5 88.33(15) . 2_666 ?
O3 Te1 O5 91.27(13) . 2_666 ?
O5 Te1 O5 77.05(15) . 2_666 ?
O6 Te1 O3 93.14(14) . 2_766 ?
O8 Te1 O3 167.06(13) . 2_766 ?
O3 Te1 O3 78.16(15) . 2_766 ?
O5 Te1 O3 94.55(13) . 2_766 ?
O5 Te1 O3 87.79(14) 2_666 2_766 ?
O6 Te1 Te1 99.02(10) . 2_766 ?
O8 Te1 Te1 128.89(10) . 2_766 ?
O3 Te1 Te1 39.42(10) . 2_766 ?
O5 Te1 Te1 132.33(10) . 2_766 ?
O5 Te1 Te1 89.38(9) 2_666 2_766 ?
O3 Te1 Te1 38.74(9) 2_766 2_766 ?
O6 Te1 Te1 129.43(11) . 2_666 ?
O8 Te1 Te1 93.11(11) . 2_666 ?
O3 Te1 Te1 129.22(10) . 2_666 ?
O5 Te1 Te1 38.79(10) . 2_666 ?
O5 Te1 Te1 38.26(9) 2_666 2_666 ?
O3 Te1 Te1 91.47(9) 2_766 2_666 ?
Te1 Te1 Te1 114.891(18) 2_766 2_666 ?
O6 Te1 Cs1 56.00(11) . 1_655 ?
O8 Te1 Cs1 60.67(11) . 1_655 ?
O3 Te1 Cs1 58.42(10) . 1_655 ?
O5 Te1 Cs1 134.90(10) . 1_655 ?
O5 Te1 Cs1 134.14(10) 2_666 1_655 ?
O3 Te1 Cs1 114.67(9) 2_766 1_655 ?
Te1 Te1 Cs1 86.328(13) 2_766 1_655 ?
Te1 Te1 Cs1 153.659(15) 2_666 1_655 ?
O6 Te1 Cs2 71.76(11) . 2_766 ?
O8 Te1 Cs2 147.17(10) . 2_766 ?
O3 Te1 Cs2 121.36(10) . 2_766 ?
O5 Te1 Cs2 55.85(10) . 2_766 ?
O5 Te1 Cs2 100.58(10) 2_666 2_766 ?
O3 Te1 Cs2 45.77(9) 2_766 2_766 ?
Te1 Te1 Cs2 83.118(12) 2_766 2_766 ?
Te1 Te1 Cs2 76.192(12) 2_666 2_766 ?
Cs1 Te1 Cs2 124.043(10) 1_655 2_766 ?
O6 Te1 Cs1 80.90(10) . . ?
O8 Te1 Cs1 32.86(9) . . ?
O3 Te1 Cs1 121.73(10) . . ?
O5 Te1 Cs1 66.53(10) . . ?
O5 Te1 Cs1 94.08(9) 2_666 . ?
O3 Te1 Cs1 159.91(9) 2_766 . ?
Te1 Te1 Cs1 161.017(15) 2_766 . ?
Te1 Te1 Cs1 78.033(11) 2_666 . ?
Cs1 Te1 Cs1 77.876(8) 1_655 . ?
Cs2 Te1 Cs1 114.440(9) 2_766 . ?
O6 Te1 Cs2 53.18(10) . 1_445 ?
O8 Te1 Cs2 90.94(10) . 1_445 ?
O3 Te1 Cs2 154.10(10) . 1_445 ?
O5 Te1 Cs2 38.17(10) . 1_445 ?
O5 Te1 Cs2 114.63(9) 2_666 1_445 ?
O3 Te1 Cs2 101.89(9) 2_766 1_445 ?
Te1 Te1 Cs2 135.142(14) 2_766 1_445 ?
Te1 Te1 Cs2 76.605(11) 2_666 1_445 ?
Cs1 Te1 Cs2 99.817(10) 1_655 1_445 ?
Cs2 Te1 Cs2 56.549(9) 2_766 1_445 ?
Cs1 Te1 Cs2 59.231(8) . 1_445 ?
O7 Te2 O4 93.70(16) . . ?
O7 Te2 O2 100.17(14) . . ?
O4 Te2 O2 88.33(14) . . ?
O7 Te2 O1 91.70(14) . . ?
O4 Te2 O1 98.20(14) . . ?
O2 Te2 O1 166.09(14) . . ?
O7 Te2 O1 168.72(13) . 2_675 ?
O4 Te2 O1 86.63(14) . 2_675 ?
O2 Te2 O1 91.12(13) . 2_675 ?
O1 Te2 O1 77.10(14) . 2_675 ?
O7 Te2 O2 93.66(15) . 2_775 ?
O4 Te2 O2 165.42(14) . 2_775 ?
O2 Te2 O2 77.99(14) . 2_775 ?
O1 Te2 O2 94.14(13) . 2_775 ?
O1 Te2 O2 88.60(14) 2_675 2_775 ?
O7 Te2 Te2 98.87(11) . 2_775 ?
O4 Te2 Te2 127.48(10) . 2_775 ?
O2 Te2 Te2 39.33(9) . 2_775 ?
O1 Te2 Te2 131.82(10) . 2_775 ?
O1 Te2 Te2 89.81(9) 2_675 2_775 ?
O2 Te2 Te2 38.66(9) 2_775 2_775 ?
O7 Te2 Te2 130.44(10) . 2_675 ?
O4 Te2 Te2 93.04(10) . 2_675 ?
O2 Te2 Te2 129.07(10) . 2_675 ?
O1 Te2 Te2 38.76(9) . 2_675 ?
O1 Te2 Te2 38.34(9) 2_675 2_675 ?
O2 Te2 Te2 91.73(9) 2_775 2_675 ?
Te2 Te2 Te2 114.973(18) 2_775 2_675 ?
O7 Te2 Cs2 59.97(11) . 1_455 ?
O4 Te2 Cs2 54.65(11) . 1_455 ?
O2 Te2 Cs2 132.84(10) . 1_455 ?
O1 Te2 Cs2 59.86(10) . 1_455 ?
O1 Te2 Cs2 111.95(9) 2_675 1_455 ?
O2 Te2 Cs2 139.58(9) 2_775 1_455 ?
Te2 Te2 Cs2 158.068(15) 2_775 1_455 ?
Te2 Te2 Cs2 85.441(12) 2_675 1_455 ?
O7 Te2 Cs1 146.47(10) . 2_675 ?
O4 Te2 Cs1 70.67(11) . 2_675 ?
O2 Te2 Cs1 51.55(9) . 2_675 ?
O1 Te2 Cs1 119.19(9) . 2_675 ?
O1 Te2 Cs1 43.71(9) 2_675 2_675 ?
O2 Te2 Cs1 96.52(9) 2_775 2_675 ?
Te2 Te2 Cs1 71.121(12) 2_775 2_675 ?
Te2 Te2 Cs1 81.147(12) 2_675 2_675 ?
Cs2 Te2 Cs1 122.638(10) 1_455 2_675 ?
O7 Te2 Cs2 34.38(10) . . ?
O4 Te2 Cs2 81.99(10) . . ?
O2 Te2 Cs2 67.66(10) . . ?
O1 Te2 Cs2 125.26(9) . . ?
O1 Te2 Cs2 156.07(9) 2_675 . ?
O2 Te2 Cs2 97.19(9) 2_775 . ?
Te2 Te2 Cs2 80.702(12) 2_775 . ?
Te2 Te2 Cs2 162.635(15) 2_675 . ?
Cs2 Te2 Cs2 78.096(8) 1_455 . ?
Cs1 Te2 Cs2 112.400(10) 2_675 . ?
O7 Te2 Cs1 45.79(11) . 1_655 ?
O4 Te2 Cs1 139.02(11) . 1_655 ?
O2 Te2 Cs1 92.86(9) . 1_655 ?
O1 Te2 Cs1 90.22(9) . 1_655 ?
O1 Te2 Cs1 134.24(10) 2_675 1_655 ?
O2 Te2 Cs1 48.13(9) 2_775 1_655 ?
Te2 Te2 Cs1 66.387(11) 2_775 1_655 ?
Te2 Te2 Cs1 116.772(13) 2_675 1_655 ?
Cs2 Te2 Cs1 98.046(9) 1_455 1_655 ?
Cs1 Te2 Cs1 137.508(8) 2_675 1_655 ?
Cs2 Te2 Cs1 61.029(8) . 1_655 ?
O8 Cs1 O1 66.08(9) . . ?
O8 Cs1 O2 130.15(9) . 1_445 ?
O1 Cs1 O2 134.16(9) . 1_445 ?
O8 Cs1 O4 66.41(10) . 1_545 ?
O1 Cs1 O4 104.45(9) . 1_545 ?
O2 Cs1 O4 64.29(8) 1_445 1_545 ?
O8 Cs1 O6 99.30(9) . 1_455 ?
O1 Cs1 O6 148.81(9) . 1_455 ?
O2 Cs1 O6 76.66(9) 1_445 1_455 ?
O4 Cs1 O6 93.20(9) 1_545 1_455 ?
O8 Cs1 O7 93.40(9) . 1_455 ?
O1 Cs1 O7 63.69(8) . 1_455 ?
O2 Cs1 O7 135.88(8) 1_445 1_455 ?
O4 Cs1 O7 159.77(8) 1_545 1_455 ?
O6 Cs1 O7 91.35(8) 1_455 1_455 ?
O8 Cs1 O3 62.81(9) . 1_455 ?
O1 Cs1 O3 96.24(8) . 1_455 ?
O2 Cs1 O3 129.60(8) 1_445 1_455 ?
O4 Cs1 O3 109.53(9) 1_545 1_455 ?
O6 Cs1 O3 53.19(8) 1_455 1_455 ?
O7 Cs1 O3 58.69(8) 1_455 1_455 ?
O8 Cs1 O2 116.72(8) . 2_675 ?
O1 Cs1 O2 52.22(8) . 2_675 ?
O2 Cs1 O2 104.23(7) 1_445 2_675 ?
O4 Cs1 O2 137.23(9) 1_545 2_675 ?
O6 Cs1 O2 125.58(8) 1_455 2_675 ?
O7 Cs1 O2 49.78(8) 1_455 2_675 ?
O3 Cs1 O2 108.44(8) 1_455 2_675 ?
O8 Cs1 O8 110.07(11) . 1_455 ?
O1 Cs1 O8 108.57(8) . 1_455 ?
O2 Cs1 O8 103.56(8) 1_445 1_455 ?
O4 Cs1 O8 141.45(9) 1_545 1_455 ?
O6 Cs1 O8 48.49(8) 1_455 1_455 ?
O7 Cs1 O8 44.96(8) 1_455 1_455 ?
O3 Cs1 O8 48.09(8) 1_455 1_455 ?
O2 Cs1 O8 80.17(8) 2_675 1_455 ?
O8 Cs1 O4 143.12(9) . 1_445 ?
O1 Cs1 O4 147.97(8) . 1_445 ?
O2 Cs1 O4 47.08(8) 1_445 1_445 ?
O4 Cs1 O4 101.86(9) 1_545 1_445 ?
O6 Cs1 O4 44.79(8) 1_455 1_445 ?
O7 Cs1 O4 95.24(8) 1_455 1_445 ?
O3 Cs1 O4 91.86(8) 1_455 1_445 ?
O2 Cs1 O4 95.84(8) 2_675 1_445 ?
O8 Cs1 O4 56.51(8) 1_455 1_445 ?
O8 Cs1 Te1 90.37(7) . 1_455 ?
O1 Cs1 Te1 121.29(6) . 1_455 ?
O2 Cs1 Te1 102.71(6) 1_445 1_455 ?
O4 Cs1 Te1 113.98(7) 1_545 1_455 ?
O6 Cs1 Te1 28.05(6) 1_455 1_455 ?
O7 Cs1 Te1 65.24(6) 1_455 1_455 ?
O3 Cs1 Te1 30.36(5) 1_455 1_455 ?
O2 Cs1 Te1 108.70(6) 2_675 1_455 ?
O8 Cs1 Te1 29.44(6) 1_455 1_455 ?
O4 Cs1 Te1 61.51(6) 1_445 1_455 ?
O8 Cs1 Cs1 152.17(7) . 2_565 ?
O1 Cs1 Cs1 91.66(6) . 2_565 ?
O2 Cs1 Cs1 54.83(6) 1_445 2_565 ?
O4 Cs1 Cs1 106.22(7) 1_545 2_565 ?
O6 Cs1 Cs1 108.06(6) 1_455 2_565 ?
O7 Cs1 Cs1 91.02(6) 1_455 2_565 ?
O3 Cs1 Cs1 140.01(5) 1_455 2_565 ?
O2 Cs1 Cs1 49.41(5) 2_675 2_565 ?
O8 Cs1 Cs1 92.28(6) 1_455 2_565 ?
O4 Cs1 Cs1 63.41(6) 1_445 2_565 ?
Te1 Cs1 Cs1 116.280(12) 1_455 2_565 ?
O7 Cs2 O6 67.20(10) . 1_565 ?
O7 Cs2 O3 65.34(9) . . ?
O6 Cs2 O3 106.81(9) 1_565 . ?
O7 Cs2 O5 133.40(9) . 1_665 ?
O6 Cs2 O5 66.74(9) 1_565 1_665 ?
O3 Cs2 O5 136.62(9) . 1_665 ?
O7 Cs2 O4 99.04(9) . 1_655 ?
O6 Cs2 O4 94.01(9) 1_565 1_655 ?
O3 Cs2 O4 144.80(9) . 1_655 ?
O5 Cs2 O4 77.52(9) 1_665 1_655 ?
O7 Cs2 O8 91.82(9) . 1_655 ?
O6 Cs2 O8 159.01(8) 1_565 1_655 ?
O3 Cs2 O8 60.94(8) . 1_655 ?
O5 Cs2 O8 134.14(8) 1_665 1_655 ?
O4 Cs2 O8 89.91(8) 1_655 1_655 ?
O7 Cs2 O5 116.61(8) . 2_766 ?
O6 Cs2 O5 141.20(9) 1_565 2_766 ?
O3 Cs2 O5 53.21(8) . 2_766 ?
O5 Cs2 O5 103.55(7) 1_665 2_766 ?
O4 Cs2 O5 121.46(8) 1_655 2_766 ?
O8 Cs2 O5 47.22(8) 1_655 2_766 ?
O7 Cs2 O1 62.99(8) . 1_655 ?
O6 Cs2 O1 110.05(8) 1_565 1_655 ?
O3 Cs2 O1 93.69(8) . 1_655 ?
O5 Cs2 O1 129.42(8) 1_665 1_655 ?
O4 Cs2 O1 51.96(8) 1_655 1_655 ?
O8 Cs2 O1 57.40(8) 1_655 1_655 ?
O5 Cs2 O1 104.61(8) 2_766 1_655 ?
O7 Cs2 O7 108.59(10) . 1_655 ?
O6 Cs2 O7 141.75(9) 1_565 1_655 ?
O3 Cs2 O7 104.84(8) . 1_655 ?
O5 Cs2 O7 102.91(8) 1_665 1_655 ?
O4 Cs2 O7 48.06(8) 1_655 1_655 ?
O8 Cs2 O7 44.01(8) 1_655 1_655 ?
O5 Cs2 O7 76.15(8) 2_766 1_655 ?
O1 Cs2 O7 46.64(7) 1_655 1_655 ?
O7 Cs2 O6 143.12(8) . 1_665 ?
O6 Cs2 O6 103.31(10) 1_565 1_665 ?
O3 Cs2 O6 146.19(8) . 1_665 ?
O5 Cs2 O6 47.08(8) 1_665 1_665 ?
O4 Cs2 O6 44.67(8) 1_655 1_665 ?
O8 Cs2 O6 93.96(8) 1_655 1_665 ?
O5 Cs2 O6 93.36(8) 2_766 1_665 ?
O1 Cs2 O6 90.11(7) 1_655 1_665 ?
O7 Cs2 O6 55.91(8) 1_655 1_665 ?
O7 Cs2 Te2 90.68(7) . 1_655 ?
O6 Cs2 Te2 116.09(7) 1_565 1_655 ?
O3 Cs2 Te2 116.70(6) . 1_655 ?
O5 Cs2 Te2 103.14(6) 1_665 1_655 ?
O4 Cs2 Te2 28.71(6) 1_655 1_655 ?
O8 Cs2 Te2 62.59(6) 1_655 1_655 ?
O5 Cs2 Te2 102.64(6) 2_766 1_655 ?
O1 Cs2 Te2 29.65(5) 1_655 1_655 ?
O7 Cs2 Te2 27.35(5) 1_655 1_655 ?
O6 Cs2 Te2 60.51(5) 1_665 1_655 ?
O7 Cs2 Cs2 154.93(6) . 2_876 ?
O6 Cs2 Cs2 110.92(7) 1_565 2_876 ?
O3 Cs2 Cs2 92.88(6) . 2_876 ?
O5 Cs2 Cs2 55.37(6) 1_665 2_876 ?
O4 Cs2 Cs2 106.02(6) 1_655 2_876 ?
O8 Cs2 Cs2 87.65(6) 1_655 2_876 ?
O5 Cs2 Cs2 48.18(6) 2_766 2_876 ?
O1 Cs2 Cs2 134.45(5) 1_655 2_876 ?
O7 Cs2 Cs2 88.20(5) 1_655 2_876 ?
O6 Cs2 Cs2 61.81(6) 1_665 2_876 ?
Te2 Cs2 Cs2 111.071(12) 1_655 2_876 ?
Te2 O1 Te2 102.90(14) . 2_675 ?
Te2 O1 Cs1 144.05(14) . . ?
Te2 O1 Cs1 109.64(12) 2_675 . ?
Te2 O1 Cs2 90.48(11) . 1_455 ?
Te2 O1 Cs2 124.04(13) 2_675 1_455 ?
Cs1 O1 Cs2 83.90(8) . 1_455 ?
Te2 O2 Te2 102.01(14) . 2_775 ?
Te2 O2 Cs1 120.54(14) . 1_665 ?
Te2 O2 Cs1 136.71(13) 2_775 1_665 ?
Te2 O2 Cs1 100.91(11) . 2_675 ?
Te2 O2 Cs1 105.38(12) 2_775 2_675 ?
Cs1 O2 Cs1 75.77(7) 1_665 2_675 ?
Te1 O3 Te1 101.84(15) . 2_766 ?
Te1 O3 Cs2 146.18(15) . . ?
Te1 O3 Cs2 106.37(12) 2_766 . ?
Te1 O3 Cs1 91.22(11) . 1_655 ?
Te1 O3 Cs1 127.70(14) 2_766 1_655 ?
Cs2 O3 Cs1 86.13(8) . 1_655 ?
Te2 O4 Cs1 143.11(16) . 1_565 ?
Te2 O4 Cs2 96.64(13) . 1_455 ?
Cs1 O4 Cs2 85.58(8) 1_565 1_455 ?
Te2 O4 Cs1 102.32(12) . 1_665 ?
Cs1 O4 Cs1 101.86(9) 1_565 1_665 ?
Cs2 O4 Cs1 134.72(11) 1_455 1_665 ?
Te1 O5 Te1 102.95(15) . 2_666 ?
Te1 O5 Cs2 118.60(14) . 1_445 ?
Te1 O5 Cs2 137.31(14) 2_666 1_445 ?
Te1 O5 Cs2 95.59(11) . 2_766 ?
Te1 O5 Cs2 110.51(13) 2_666 2_766 ?
Cs2 O5 Cs2 76.45(7) 1_445 2_766 ?
Te1 O6 Cs2 138.72(16) . 1_545 ?
Te1 O6 Cs1 95.96(13) . 1_655 ?
Cs2 O6 Cs1 87.20(8) 1_545 1_655 ?
Te1 O6 Cs2 102.65(12) . 1_445 ?
Cs2 O6 Cs2 103.31(10) 1_545 1_445 ?
Cs1 O6 Cs2 135.78(11) 1_655 1_445 ?
Te2 O7 Cs2 125.09(15) . . ?
Te2 O7 Cs1 110.80(15) . 1_655 ?
Cs2 O7 Cs1 88.16(8) . 1_655 ?
Te2 O7 Cs2 92.68(12) . 1_455 ?
Cs2 O7 Cs2 108.59(10) . 1_455 ?
Cs1 O7 Cs2 135.97(10) 1_655 1_455 ?
Te1 O8 Cs1 126.54(14) . . ?
Te1 O8 Cs2 113.73(15) . 1_455 ?
Cs1 O8 Cs2 86.62(8) . 1_455 ?
Te1 O8 Cs1 89.89(12) . 1_655 ?
Cs1 O8 Cs1 110.07(11) . 1_655 ?
Cs2 O8 Cs1 135.06(10) 1_455 1_655 ?

loop_
_geom_bond_atom_site_label_1
_geom_bond_atom_site_label_2
_geom_bond_distance
_geom_bond_site_symmetry_2
_geom_bond_publ_flag
Te1 O6 1.833(3) . ?
Te1 O8 1.906(3) . ?
Te1 O3 1.960(3) . ?
Te1 O5 1.962(3) . ?
Te1 O5 1.985(3) 2_666 ?
Te1 O3 1.989(3) 2_766 ?
Te1 Te1 3.0655(6) 2_766 ?
Te1 Te1 3.0873(6) 2_666 ?
Te1 Cs1 3.8774(5) 1_655 ?
Te1 Cs2 4.0832(5) 2_766 ?
Te1 Cs1 4.3534(4) . ?
Te1 Cs2 4.3677(5) 1_445 ?
Te2 O7 1.825(3) . ?
Te2 O4 1.919(3) . ?
Te2 O2 1.958(3) . ?
Te2 O1 1.963(3) . ?
Te2 O1 1.981(3) 2_675 ?
Te2 O2 1.987(3) 2_775 ?
Te2 Te2 3.0658(6) 2_775 ?
Te2 Te2 3.0842(6) 2_675 ?
Te2 Cs2 3.9672(5) 1_455 ?
Te2 Cs1 4.1586(5) 2_675 ?
Te2 Cs2 4.2572(4) . ?
Te2 Cs1 4.2945(4) 1_655 ?
Cs1 O8 2.940(3) . ?
Cs1 O1 3.051(3) . ?
Cs1 O2 3.081(3) 1_445 ?
Cs1 O4 3.084(3) 1_545 ?
Cs1 O6 3.232(3) 1_455 ?
Cs1 O7 3.293(4) 1_455 ?
Cs1 O3 3.304(3) 1_455 ?
Cs1 O2 3.317(3) 2_675 ?
Cs1 O8 3.380(4) 1_455 ?
Cs1 O4 3.584(3) 1_445 ?
Cs1 Cs1 3.9330(6) 2_565 ?
Cs2 O7 2.938(3) . ?
Cs2 O6 3.014(3) 1_565 ?
Cs2 O3 3.049(3) . ?
Cs2 O5 3.075(3) 1_665 ?
Cs2 O4 3.258(4) 1_655 ?
Cs2 O8 3.373(4) 1_655 ?
Cs2 O5 3.395(3) 2_766 ?
Cs2 O1 3.431(3) 1_655 ?
Cs2 O7 3.438(3) 1_655 ?
Cs2 O6 3.583(3) 1_665 ?
Cs2 Cs2 4.0110(6) 2_876 ?

loop_
_geom_torsion_atom_site_label_1
_geom_torsion_atom_site_label_2
_geom_torsion_atom_site_label_3
_geom_torsion_atom_site_label_4
_geom_torsion
_geom_torsion_site_symmetry_1
_geom_torsion_site_symmetry_2
_geom_torsion_site_symmetry_3
_geom_torsion_site_symmetry_4
_geom_torsion_publ_flag
O8 Te1 O6 Cs2 143.5(2) . . . 1_545 ?
O3 Te1 O6 Cs2 53.2(3) . . . 1_545 ?
O5 Te1 O6 Cs2 -119.9(2) . . . 1_545 ?
O5 Te1 O6 Cs2 -119.3(6) 2_666 . . 1_545 ?
O3 Te1 O6 Cs2 -25.3(2) 2_766 . . 1_545 ?
Te1 Te1 O6 Cs2 13.2(2) 2_766 . . 1_545 ?
Te1 Te1 O6 Cs2 -119.80(19) 2_666 . . 1_545 ?
Cs1 Te1 O6 Cs2 92.5(2) 1_655 . . 1_545 ?
Cs2 Te1 O6 Cs2 -66.4(2) 2_766 . . 1_545 ?
Cs1 Te1 O6 Cs2 174.0(2) . . . 1_545 ?
Cs2 Te1 O6 Cs2 -127.8(3) 1_445 . . 1_545 ?
O8 Te1 O6 Cs1 50.91(12) . . . 1_655 ?
O3 Te1 O6 Cs1 -39.31(13) . . . 1_655 ?
O5 Te1 O6 Cs1 147.55(12) . . . 1_655 ?
O5 Te1 O6 Cs1 148.1(6) 2_666 . . 1_655 ?
O3 Te1 O6 Cs1 -117.85(11) 2_766 . . 1_655 ?
Te1 Te1 O6 Cs1 -79.32(8) 2_766 . . 1_655 ?
Te1 Te1 O6 Cs1 147.66(5) 2_666 . . 1_655 ?
Cs2 Te1 O6 Cs1 -158.95(10) 2_766 . . 1_655 ?
Cs1 Te1 O6 Cs1 81.46(7) . . . 1_655 ?
Cs2 Te1 O6 Cs1 139.63(14) 1_445 . . 1_655 ?
O8 Te1 O6 Cs2 -88.72(13) . . . 1_445 ?
O3 Te1 O6 Cs2 -178.95(11) . . . 1_445 ?
O5 Te1 O6 Cs2 7.92(13) . . . 1_445 ?
O5 Te1 O6 Cs2 8.5(7) 2_666 . . 1_445 ?
O3 Te1 O6 Cs2 102.52(12) 2_766 . . 1_445 ?
Te1 Te1 O6 Cs2 141.05(7) 2_766 . . 1_445 ?
Te1 Te1 O6 Cs2 8.03(17) 2_666 . . 1_445 ?
Cs1 Te1 O6 Cs2 -139.63(14) 1_655 . . 1_445 ?
Cs2 Te1 O6 Cs2 61.42(7) 2_766 . . 1_445 ?
Cs1 Te1 O6 Cs2 -58.18(7) . . . 1_445 ?
O4 Te2 O7 Cs2 -70.02(19) . . . . ?
O2 Te2 O7 Cs2 18.9(2) . . . . ?
O1 Te2 O7 Cs2 -168.35(19) . . . . ?
O1 Te2 O7 Cs2 -161.3(6) 2_675 . . . ?
O2 Te2 O7 Cs2 97.39(19) 2_775 . . . ?
Te2 Te2 O7 Cs2 58.83(18) 2_775 . . . ?
Te2 Te2 O7 Cs2 -167.19(7) 2_675 . . . ?
Cs2 Te2 O7 Cs2 -115.0(2) 1_455 . . . ?
Cs1 Te2 O7 Cs2 -10.2(3) 2_675 . . . ?
Cs1 Te2 O7 Cs2 103.0(2) 1_655 . . . ?
O4 Te2 O7 Cs1 -173.02(14) . . . 1_655 ?
O2 Te2 O7 Cs1 -84.05(14) . . . 1_655 ?
O1 Te2 O7 Cs1 88.65(14) . . . 1_655 ?
O1 Te2 O7 Cs1 95.7(8) 2_675 . . 1_655 ?
O2 Te2 O7 Cs1 -5.61(13) 2_775 . . 1_655 ?
Te2 Te2 O7 Cs1 -44.17(11) 2_775 . . 1_655 ?
Te2 Te2 O7 Cs1 89.81(14) 2_675 . . 1_655 ?
Cs2 Te2 O7 Cs1 141.98(15) 1_455 . . 1_655 ?
Cs1 Te2 O7 Cs1 -113.23(16) 2_675 . . 1_655 ?
Cs2 Te2 O7 Cs1 -103.0(2) . . . 1_655 ?
O4 Te2 O7 Cs2 45.01(12) . . . 1_455 ?
O2 Te2 O7 Cs2 133.97(11) . . . 1_455 ?
O1 Te2 O7 Cs2 -53.32(12) . . . 1_455 ?
O1 Te2 O7 Cs2 -46.3(8) 2_675 . . 1_455 ?
O2 Te2 O7 Cs2 -147.59(10) 2_775 . . 1_455 ?
Te2 Te2 O7 Cs2 173.85(5) 2_775 . . 1_455 ?
Te2 Te2 O7 Cs2 -52.17(15) 2_675 . . 1_455 ?
Cs1 Te2 O7 Cs2 104.80(16) 2_675 . . 1_455 ?
Cs2 Te2 O7 Cs2 115.0(2) . . . 1_455 ?
Cs1 Te2 O7 Cs2 -141.98(15) 1_655 . . 1_455 ?
